data_4023318
loop_
_publ_author_name
'Andrew N. Lowell'
'Michael W. Fennie'
'Marisa C. Kozlowski'

_publ_section_title
;
 A Concise Synthesis of the Naphthalene Portion of Purpuromycin
;
_journal_name_full 'Journal of Organic Chemistry'
_journal_page_first 1911
_journal_page_last 1918
_journal_paper_doi 10.1021/jo7024114
_journal_volume 73
_journal_year 2008
_chemical_formula_sum 'C23 H24 O7'
_chemical_formula_weight 412.42
_chemical_melting_point 121.5(5)
_chemical_name_common ' Cpd 2: 3-(Benzyloxy)-1,4,5,6,8-pentamethoxynaphthalene-2-carbaldehyde '
_space_group_IT_number 14
_symmetry_cell_setting monoclinic
_symmetry_Int_Tables_number 14
_symmetry_space_group_name_Hall '-P 2yn'
_symmetry_space_group_name_H-M 'P 1 21/n 1'
_atom_sites_solution_hydrogens geom
_atom_sites_solution_primary direct
_audit_creation_method SHELXL-97
_cell_angle_alpha 90.00
_cell_angle_beta 112.162(3)
_cell_angle_gamma 90.00
_cell_formula_units_Z 4
_cell_length_a 9.4788(14)
_cell_length_b 19.010(3)
_cell_length_c 12.1060(19)
_cell_measurement_temperature 143(1)
_cell_volume 2020.3(5)
_computing_data_collection 'CrystalClear (Rigaku, 1999)'
_computing_data_reduction 'CrystalClear (Rigaku, 1999)'
_computing_structure_refinement 'SHELXL-97 (Sheldrick, 1997)'
_computing_structure_solution 'SIR97 (Altomare, 1999)'
_diffrn_ambient_temperature 143(1)
_diffrn_measured_fraction_theta_full 0.993
_diffrn_measured_fraction_theta_max 0.993
_diffrn_measurement_device 'CCD Area Detector'
_diffrn_measurement_device_type 'Rigaku Mercury'
_diffrn_measurement_method 'phi and omega rotations'
_diffrn_radiation_monochromator graphite
_diffrn_radiation_source 'rotating anode'
_diffrn_radiation_type MoK\a
_diffrn_radiation_wavelength 0.71069
_diffrn_reflns_av_R_equivalents 0.0285
_diffrn_reflns_av_sigmaI/netI 0.0895
_diffrn_reflns_limit_h_max 11
_diffrn_reflns_limit_h_min -10
_diffrn_reflns_limit_k_max 15
_diffrn_reflns_limit_k_min -22
_diffrn_reflns_limit_l_max 12
_diffrn_reflns_limit_l_min -14
_diffrn_reflns_number 9716
_diffrn_reflns_theta_full 25.00
_diffrn_reflns_theta_max 25.00
_diffrn_reflns_theta_min 2.56
_exptl_absorpt_coefficient_mu 0.100
_exptl_absorpt_correction_T_max 1.0000
_exptl_absorpt_correction_T_min 0.7701
_exptl_absorpt_correction_type multi-scan
_exptl_crystal_density_diffrn 1.356
_exptl_crystal_density_method 'not measured'
_exptl_crystal_F_000 872
_exptl_crystal_size_max 0.35
_exptl_crystal_size_mid 0.18
_exptl_crystal_size_min 0.05
_refine_diff_density_max 0.212
_refine_diff_density_min -0.185
_refine_diff_density_rms 0.042
_refine_ls_extinction_method none
_refine_ls_goodness_of_fit_ref 0.828
_refine_ls_hydrogen_treatment constr
_refine_ls_matrix_type full
_refine_ls_number_parameters 277
_refine_ls_number_reflns 3543
_refine_ls_number_restraints 0
_refine_ls_restrained_S_all 0.828
_refine_ls_R_factor_all 0.0761
_refine_ls_R_factor_gt 0.0418
_refine_ls_shift/su_max 0.000
_refine_ls_shift/su_mean 0.000
_refine_ls_structure_factor_coef Fsqd
_refine_ls_weighting_details 'calc w=1/[\s^2^(Fo^2^)+(0.0344P)^2^+0.0000P] where P=(Fo^2^+2Fc^2^)/3'
_refine_ls_weighting_scheme calc
_refine_ls_wR_factor_gt 0.0803
_refine_ls_wR_factor_ref 0.0929
_reflns_number_gt 1789
_reflns_number_total 3543
_reflns_threshold_expression >2sigma(I)
_cod_data_source_file jo7024114-File001.cif
_cod_data_source_block shelxl
_cod_depositor_comments
;
The following automatic conversions were performed:

'_chemical_melting_point' value '121-122' was changed to '121.5(5)' -
the average value was taken and precision was estimated.

Automatic conversion script
Id: cif_fix_values 1646 2011-03-28 12:23:43Z adriana 
;
_cod_original_sg_symbol_H-M 'P 21/n     '
_cod_database_code 4023318

loop_
_symmetry_equiv_pos_as_xyz
'x, y, z'
'-x+1/2, y+1/2, -z+1/2'
'-x, -y, -z'
'x-1/2, -y-1/2, z-1/2'

loop_
_atom_site_label
_atom_site_type_symbol
_atom_site_fract_x
_atom_site_fract_y
_atom_site_fract_z
_atom_site_U_iso_or_equiv
_atom_site_adp_type
_atom_site_occupancy
_atom_site_symmetry_multiplicity
_atom_site_calc_flag
_atom_site_refinement_flags
_atom_site_disorder_assembly
_atom_site_disorder_group
C1 C 0.7581(2) 0.42997(12) 0.1769(2) 0.0285(5) Uani 1 1 d . . .
C2 C 0.8658(2) 0.47724(12) 0.24646(19) 0.0266(5) Uani 1 1 d . . .
C3 C 0.8345(2) 0.52647(11) 0.32255(18) 0.0236(5) Uani 1 1 d . . .
C4 C 0.9466(2) 0.57154(12) 0.40402(19) 0.0262(5) Uani 1 1 d . . .
C5 C 0.9093(2) 0.61802(11) 0.47526(19) 0.0278(6) Uani 1 1 d . . .
H5 H 0.9845 0.6458 0.5296 0.037 Uiso 1 1 calc R . .
C6 C 0.7582(2) 0.62374(12) 0.46628(19) 0.0266(5) Uani 1 1 d . . .
C7 C 0.6454(2) 0.58261(12) 0.38795(19) 0.0255(5) Uani 1 1 d . . .
C8 C 0.6803(2) 0.53144(11) 0.31748(18) 0.0227(5) Uani 1 1 d . . .
C9 C 0.5703(2) 0.48248(11) 0.24346(19) 0.0245(5) Uani 1 1 d . . .
C10 C 0.6093(2) 0.43231(12) 0.17952(19) 0.0266(5) Uani 1 1 d . . .
C11 C 0.8018(3) 0.38032(14) 0.1024(2) 0.0444(7) Uani 1 1 d . . .
H11 H 0.9040 0.3800 0.1124 0.059 Uiso 1 1 calc R . .
C12 C 1.0292(2) 0.52799(14) 0.1635(2) 0.0458(7) Uani 1 1 d . . .
H12A H 0.9570 0.5212 0.0836 0.069 Uiso 1 1 calc R . .
H12B H 1.1307 0.5249 0.1643 0.069 Uiso 1 1 calc R . .
H12C H 1.0141 0.5735 0.1915 0.069 Uiso 1 1 calc R . .
C13 C 1.2026(2) 0.61444(13) 0.4840(2) 0.0364(6) Uani 1 1 d . . .
H13A H 1.1693 0.6616 0.4595 0.055 Uiso 1 1 calc R . .
H13B H 1.2990 0.6065 0.4772 0.055 Uiso 1 1 calc R . .
H13C H 1.2132 0.6079 0.5654 0.055 Uiso 1 1 calc R . .
C14 C 0.8317(2) 0.70479(13) 0.6284(2) 0.0423(7) Uani 1 1 d . . .
H14A H 0.9000 0.6705 0.6790 0.063 Uiso 1 1 calc R . .
H14B H 0.7870 0.7317 0.6739 0.063 Uiso 1 1 calc R . .
H14C H 0.8870 0.7356 0.5963 0.063 Uiso 1 1 calc R . .
C15 C 0.4157(2) 0.64234(13) 0.2926(2) 0.0395(6) Uani 1 1 d . . .
H15A H 0.4690 0.6864 0.3079 0.059 Uiso 1 1 calc R . .
H15B H 0.3157 0.6490 0.2934 0.059 Uiso 1 1 calc R . .
H15C H 0.4074 0.6249 0.2160 0.059 Uiso 1 1 calc R . .
C16 C 0.3952(2) 0.44566(13) 0.3271(2) 0.0398(7) Uani 1 1 d . . .
H16A H 0.4119 0.3965 0.3185 0.060 Uiso 1 1 calc R . .
H16B H 0.2924 0.4528 0.3211 0.060 Uiso 1 1 calc R . .
H16C H 0.4645 0.4617 0.4035 0.060 Uiso 1 1 calc R . .
C17 C 0.4049(2) 0.40190(13) 0.0033(2) 0.0391(6) Uani 1 1 d . . .
H17A H 0.4629 0.4072 -0.0472 0.052 Uiso 1 1 calc R . .
H17B H 0.3573 0.4467 0.0063 0.052 Uiso 1 1 calc R . .
C18 C 0.2849(2) 0.34621(12) -0.0468(2) 0.0321(6) Uani 1 1 d . . .
C19 C 0.2653(2) 0.31372(13) -0.1534(2) 0.0391(6) Uani 1 1 d . . .
H19 H 0.3317 0.3240 -0.1913 0.052 Uiso 1 1 calc R . .
C20 C 0.1479(3) 0.26588(14) -0.2052(2) 0.0505(7) Uani 1 1 d . . .
H20 H 0.1349 0.2446 -0.2775 0.067 Uiso 1 1 calc R . .
C21 C 0.0515(3) 0.25064(14) -0.1476(3) 0.0547(8) Uani 1 1 d . . .
H21 H -0.0280 0.2190 -0.1817 0.073 Uiso 1 1 calc R . .
C22 C 0.0708(3) 0.28150(15) -0.0403(3) 0.0559(8) Uani 1 1 d . . .
H22 H 0.0053 0.2702 -0.0019 0.074 Uiso 1 1 calc R . .
C23 C 0.1875(2) 0.32936(13) 0.0110(2) 0.0431(7) Uani 1 1 d . . .
H23 H 0.2006 0.3501 0.0837 0.057 Uiso 1 1 calc R . .
O1 O 0.7204(2) 0.34043(12) 0.0304(2) 0.0864(8) Uani 1 1 d . . .
O2 O 1.00791(14) 0.47432(8) 0.24038(13) 0.0337(4) Uani 1 1 d . . .
O3 O 1.09199(14) 0.56542(8) 0.40892(13) 0.0337(4) Uani 1 1 d . . .
O4 O 0.71428(15) 0.66999(8) 0.53309(14) 0.0346(4) Uani 1 1 d . . .
O5 O 0.49769(13) 0.59282(8) 0.38284(13) 0.0289(4) Uani 1 1 d . . .
O6 O 0.42070(14) 0.48459(8) 0.23418(13) 0.0299(4) Uani 1 1 d . . .
O7 O 0.50391(14) 0.38133(8) 0.12110(13) 0.0313(4) Uani 1 1 d . . .

loop_
_atom_site_aniso_label
_atom_site_aniso_U_11
_atom_site_aniso_U_22
_atom_site_aniso_U_33
_atom_site_aniso_U_23
_atom_site_aniso_U_13
_atom_site_aniso_U_12
C1 0.0292(11) 0.0297(14) 0.0252(13) -0.0008(12) 0.0087(10) 0.0048(10)
C2 0.0204(10) 0.0330(15) 0.0260(13) 0.0035(12) 0.0082(10) 0.0052(10)
C3 0.0224(10) 0.0255(13) 0.0224(13) 0.0027(11) 0.0079(9) 0.0019(9)
C4 0.0193(10) 0.0314(14) 0.0274(14) 0.0072(12) 0.0081(10) 0.0017(9)
C5 0.0223(11) 0.0300(14) 0.0280(14) -0.0003(12) 0.0061(10) -0.0031(10)
C6 0.0287(11) 0.0260(14) 0.0261(14) 0.0006(11) 0.0115(10) 0.0021(10)
C7 0.0198(10) 0.0303(14) 0.0276(13) 0.0036(11) 0.0102(10) 0.0009(10)
C8 0.0207(10) 0.0252(13) 0.0220(13) 0.0035(11) 0.0077(9) 0.0014(9)
C9 0.0197(10) 0.0271(14) 0.0242(13) 0.0048(11) 0.0057(9) 0.0025(9)
C10 0.0249(11) 0.0267(14) 0.0222(13) 0.0012(11) 0.0022(10) -0.0014(10)
C11 0.0356(13) 0.0536(19) 0.0403(17) -0.0155(15) 0.0101(12) -0.0001(13)
C12 0.0324(13) 0.070(2) 0.0380(16) 0.0083(15) 0.0174(12) 0.0032(13)
C13 0.0230(11) 0.0456(17) 0.0389(16) 0.0012(13) 0.0096(11) -0.0043(11)
C14 0.0379(13) 0.0432(17) 0.0428(17) -0.0160(14) 0.0120(12) -0.0011(12)
C15 0.0308(12) 0.0459(17) 0.0422(16) 0.0115(14) 0.0141(12) 0.0111(11)
C16 0.0347(13) 0.0418(17) 0.0479(17) 0.0099(14) 0.0214(12) -0.0021(11)
C17 0.0377(12) 0.0406(17) 0.0299(15) 0.0060(13) 0.0023(11) -0.0081(11)
C18 0.0285(11) 0.0320(15) 0.0306(15) 0.0055(13) 0.0052(11) -0.0016(10)
C19 0.0367(13) 0.0393(17) 0.0385(17) 0.0056(14) 0.0113(12) 0.0001(12)
C20 0.0553(16) 0.0389(17) 0.0452(18) -0.0063(15) 0.0052(14) -0.0053(13)
C21 0.0413(15) 0.0361(18) 0.073(2) 0.0002(17) 0.0061(15) -0.0136(12)
C22 0.0421(16) 0.054(2) 0.073(2) 0.0120(18) 0.0231(16) -0.0095(13)
C23 0.0440(14) 0.0425(18) 0.0424(17) 0.0031(14) 0.0158(13) -0.0044(12)
O1 0.0581(12) 0.107(2) 0.0967(19) -0.0680(16) 0.0314(13) -0.0170(12)
O2 0.0247(8) 0.0439(11) 0.0343(10) -0.0001(9) 0.0131(7) 0.0038(7)
O3 0.0197(7) 0.0455(11) 0.0350(10) -0.0063(8) 0.0094(7) -0.0037(7)
O4 0.0303(8) 0.0349(10) 0.0384(11) -0.0110(8) 0.0126(8) -0.0014(7)
O5 0.0211(7) 0.0362(10) 0.0317(10) 0.0037(8) 0.0126(7) 0.0037(7)
O6 0.0198(7) 0.0377(10) 0.0316(10) 0.0054(8) 0.0088(7) -0.0007(6)
O7 0.0311(8) 0.0281(10) 0.0278(10) 0.0009(8) 0.0032(7) -0.0026(7)

loop_
_atom_type_symbol
_atom_type_description
_atom_type_scat_dispersion_real
_atom_type_scat_dispersion_imag
_atom_type_scat_source
C C 0.0033 0.0016 'International Tables Vol C Tables 4.2.6.8 and 6.1.1.4'
H H 0.0000 0.0000 'International Tables Vol C Tables 4.2.6.8 and 6.1.1.4'
O O 0.0106 0.0060 'International Tables Vol C Tables 4.2.6.8 and 6.1.1.4'

loop_
_geom_angle_atom_site_label_1
_geom_angle_atom_site_label_2
_geom_angle_atom_site_label_3
_geom_angle
_geom_angle_site_symmetry_1
_geom_angle_site_symmetry_3
_geom_angle_publ_flag
C2 C1 C10 118.4(2) . . ?
C2 C1 C11 118.51(19) . . ?
C10 C1 C11 123.0(2) . . ?
O2 C2 C1 116.97(19) . . ?
O2 C2 C3 120.57(18) . . ?
C1 C2 C3 122.46(18) . . ?
C2 C3 C4 124.01(17) . . ?
C2 C3 C8 118.12(18) . . ?
C4 C3 C8 117.87(18) . . ?
O3 C4 C5 121.63(19) . . ?
O3 C4 C3 117.09(19) . . ?
C5 C4 C3 121.27(17) . . ?
C4 C5 C6 120.0(2) . . ?
O4 C6 C7 116.43(17) . . ?
O4 C6 C5 122.49(19) . . ?
C7 C6 C5 121.1(2) . . ?
C6 C7 O5 117.31(19) . . ?
C6 C7 C8 120.68(17) . . ?
O5 C7 C8 122.00(18) . . ?
C7 C8 C9 122.96(17) . . ?
C7 C8 C3 118.91(18) . . ?
C9 C8 C3 118.09(18) . . ?
C10 C9 O6 117.64(18) . . ?
C10 C9 C8 121.35(17) . . ?
O6 C9 C8 121.01(18) . . ?
C9 C10 O7 118.90(17) . . ?
C9 C10 C1 121.15(19) . . ?
O7 C10 C1 119.88(19) . . ?
O1 C11 C1 127.0(2) . . ?
O7 C17 C18 108.73(18) . . ?
C19 C18 C23 119.1(2) . . ?
C19 C18 C17 120.5(2) . . ?
C23 C18 C17 120.2(2) . . ?
C18 C19 C20 121.2(2) . . ?
C21 C20 C19 118.8(3) . . ?
C22 C21 C20 120.9(2) . . ?
C21 C22 C23 120.2(2) . . ?
C22 C23 C18 119.7(3) . . ?
C2 O2 C12 112.50(16) . . ?
C4 O3 C13 117.12(16) . . ?
C6 O4 C14 117.36(16) . . ?
C7 O5 C15 111.95(15) . . ?
C9 O6 C16 113.02(15) . . ?
C10 O7 C17 113.18(16) . . ?

loop_
_geom_bond_atom_site_label_1
_geom_bond_atom_site_label_2
_geom_bond_distance
_geom_bond_site_symmetry_2
_geom_bond_publ_flag
C1 C2 1.382(3) . ?
C1 C10 1.423(3) . ?
C1 C11 1.469(3) . ?
C2 O2 1.378(2) . ?
C2 C3 1.421(3) . ?
C3 C4 1.430(3) . ?
C3 C8 1.443(2) . ?
C4 O3 1.362(2) . ?
C4 C5 1.371(3) . ?
C5 C6 1.400(3) . ?
C6 O4 1.362(2) . ?
C6 C7 1.374(3) . ?
C7 O5 1.392(2) . ?
C7 C8 1.413(3) . ?
C8 C9 1.432(3) . ?
C9 C10 1.364(3) . ?
C9 O6 1.380(2) . ?
C10 O7 1.380(2) . ?
C11 O1 1.192(3) . ?
C12 O2 1.446(3) . ?
C13 O3 1.440(2) . ?
C14 O4 1.428(3) . ?
C15 O5 1.429(2) . ?
C16 O6 1.441(2) . ?
C17 O7 1.434(2) . ?
C17 C18 1.504(3) . ?
C18 C19 1.378(3) . ?
C18 C23 1.390(3) . ?
C19 C20 1.390(3) . ?
C20 C21 1.373(3) . ?
C21 C22 1.373(4) . ?
C22 C23 1.385(3) . ?

loop_
_cod_related_entry_id
_cod_related_entry_database
_cod_related_entry_code
1 ChemSpider 17249705
